data_4088868
loop_
_publ_author_name
'Hollering, Manuela'
'Albrecht, Martin'
'K\"uhn, Fritz E.'

_publ_section_title
;
 Bonding and Catalytic Application of Ruthenium N-Heterocyclic Carbene
 Complexes Featuring Triazole, Triazolylidene, and Imidazolylidene Ligands
;
_journal_issue 17
_journal_name_full Organometallics
_journal_page_first 2980
_journal_paper_doi 10.1021/acs.organomet.6b00504
_journal_volume 35
_journal_year 2016
_chemical_compound_source 'see text'
_chemical_formula_moiety 'C35 H43 N11 Ru, 2(C F3 O3 S), 2(C2 H3 N)'
_chemical_formula_sum 'C41 H49 F6 N13 O6 Ru S2'
_chemical_formula_weight 1099.14
_space_group_IT_number 4
_space_group_name_Hall 'P 2yb'
_space_group_name_H-M_alt 'P 1 21 1'
_symmetry_cell_setting monoclinic
_symmetry_Int_Tables_number 4
_symmetry_space_group_name_Hall 'P 2yb'
_symmetry_space_group_name_H-M 'P 1 21 1'
_atom_sites_solution_hydrogens geom
_cell_angle_alpha 90
_cell_angle_beta 92.717(7)
_cell_angle_gamma 90
_cell_formula_units_Z 2
_cell_length_a 11.5187(15)
_cell_length_b 11.8281(14)
_cell_length_c 18.265(2)
_cell_measurement_reflns_used 9962
_cell_measurement_temperature 100
_cell_measurement_theta_max 25.1589
_cell_measurement_theta_min 2.2326
_cell_volume 2485.7(5)
_computing_cell_refinement 'SAINT (Bruker, 2012)'
_computing_data_collection 'APEX II Control Software (Bruker, 2013)'
_computing_data_reduction 'SAINT (Bruker, 2012)'
_computing_molecular_graphics 'PLATON (Spek, 2011)'
_computing_publication_material 'PLATON (Spek, 2011), enCIFer (Allen, 2004)'
_computing_structure_refinement 'SHELXL2014 (Sheldrick, 2014), SHELXLE (Huebschle, 2011)'
_computing_structure_solution 'SHELXS97 (Sheldrick, 1997)'
_diffrn_ambient_temperature 100
_diffrn_detector ' CCD plate '
_diffrn_detector_area_resol_mean 16
_diffrn_measured_fraction_theta_full 1.000
_diffrn_measured_fraction_theta_max 1.000
_diffrn_measurement_device ' \k-geometry diffractometer '
_diffrn_measurement_device_type ' Bruker APEX-II CCD '
_diffrn_measurement_method ' phi- and omega-rotation '
_diffrn_radiation_monochromator 'Triumph Optic'
_diffrn_radiation_probe x-ray
_diffrn_radiation_source 'fine-focus sealed tube'
_diffrn_radiation_type MoK\a
_diffrn_radiation_wavelength 0.71073
_diffrn_reflns_av_R_equivalents 0.0541
_diffrn_reflns_av_sigmaI/netI 0.0429
_diffrn_reflns_limit_h_max 14
_diffrn_reflns_limit_h_min -14
_diffrn_reflns_limit_k_max 14
_diffrn_reflns_limit_k_min -14
_diffrn_reflns_limit_l_max 22
_diffrn_reflns_limit_l_min -22
_diffrn_reflns_number 59976
_diffrn_reflns_reduction_process
;
;
_diffrn_reflns_theta_full 25.24
_diffrn_reflns_theta_max 26.02
_diffrn_reflns_theta_min 2.05
_exptl_absorpt_coefficient_mu 0.480
_exptl_absorpt_correction_T_max 0.7453
_exptl_absorpt_correction_T_min 0.6697
_exptl_absorpt_correction_type multi-scan
_exptl_absorpt_process_details 'SADABS, Bruker, 2008b'
_exptl_crystal_colour 'clear light yellow'
_exptl_crystal_density_diffrn 1.469
_exptl_crystal_density_method 'Not Measured'
_exptl_crystal_description fragment
_exptl_crystal_F_000 1128
_exptl_crystal_size_max 0.297
_exptl_crystal_size_mid 0.110
_exptl_crystal_size_min 0.050
_refine_diff_density_max 1.029
_refine_diff_density_min -0.658
_refine_diff_density_rms 0.068
_refine_ls_abs_structure_details 'Flack (1983)'
_refine_ls_abs_structure_Flack 0.04(3)
_refine_ls_extinction_method none
_refine_ls_goodness_of_fit_ref 1.049
_refine_ls_hydrogen_treatment constr
_refine_ls_matrix_type full
_refine_ls_number_parameters 709
_refine_ls_number_reflns 9797
_refine_ls_number_restraints 256
_refine_ls_restrained_S_all 1.051
_refine_ls_R_factor_all 0.0384
_refine_ls_R_factor_gt 0.0336
_refine_ls_shift/su_max 0.001
_refine_ls_shift/su_mean 0.000
_refine_ls_structure_factor_coef Fsqd
_refine_ls_weighting_details 'W=1/[\S^2^(FO^2^)+(0.0412P)^2^+0.8559P] WHERE P=(FO^2^+2FC^2^)/3'
_refine_ls_weighting_scheme calc
_refine_ls_wR_factor_gt 0.0756
_refine_ls_wR_factor_ref 0.0778
_reflns_number_gt 9109
_reflns_number_total 9797
_reflns_threshold_expression i>2\s(i)
_cod_data_source_file om6b00504_si_001.cif
_cod_data_source_block compound_2
_cod_original_sg_symbol_H-M 'P 21'
_cod_database_code 4088868
_shelxl_version_number 2014/6

loop_
_symmetry_equiv_pos_site_id
_symmetry_equiv_pos_as_xyz
1 x,y,z
2 -x,1/2+y,-z

loop_
_atom_site_label
_atom_site_type_symbol
_atom_site_fract_x
_atom_site_fract_y
_atom_site_fract_z
_atom_site_U_iso_or_equiv
_atom_site_adp_type
_atom_site_occupancy
_atom_site_site_symmetry_order
_atom_site_calc_flag
_atom_site_refinement_flags_posn
_atom_site_refinement_flags_adp
_atom_site_refinement_flags_occupancy
_atom_site_disorder_assembly
_atom_site_disorder_group
Ru1 Ru 0.21577(2) 0.25862(3) 0.22955(2) 0.01009(9) Uani 1 1 d . . . . .
F1 F 0.7991(3) 0.7451(3) 0.18436(18) 0.0452(8) Uani 1 1 d . . . . .
O1 O 0.6486(4) 0.9176(3) 0.1038(2) 0.0402(10) Uani 1 1 d . . . . .
S1 S 0.65725(11) 0.80510(11) 0.07489(7) 0.0268(3) Uani 1 1 d . . . . .
N1 N 0.3765(3) 0.3626(3) 0.3627(2) 0.0158(8) Uani 1 1 d . . . . .
C1 C 0.4899(4) 0.3223(4) 0.3458(2) 0.0159(10) Uani 1 1 d . . . . .
N3 N 0.2611(3) 0.4578(3) 0.4218(2) 0.0177(8) Uani 1 1 d . . . . .
C3 C 0.6665(4) 0.3527(5) 0.2867(3) 0.0286(12) Uani 1 1 d . . . . .
H3 H 0.7148 0.3988 0.2583 0.034 Uiso 1 1 calc R U . . .
O3 O 0.5475(3) 0.7573(5) 0.0500(2) 0.0498(9) Uani 1 1 d . . . . .
F3 F 0.6954(3) 0.6095(3) 0.1394(2) 0.0435(9) Uani 1 1 d . . . . .
C37 C 0.2133(5) 0.2497(7) 0.6028(3) 0.0316(13) Uani 0.844(9) 1 d D U P A 1
F4 F 0.2917(3) 0.2576(7) 0.5507(2) 0.0605(15) Uani 0.844(9) 1 d D U P A 1
F5 F 0.2183(5) 0.3488(4) 0.6396(3) 0.0489(14) Uani 0.844(9) 1 d D U P A 1
F6 F 0.2501(5) 0.1690(6) 0.6483(4) 0.0493(15) Uani 0.844(9) 1 d D U P A 1
S2 S 0.0704(2) 0.22042(17) 0.56262(11) 0.0248(6) Uani 0.844(9) 1 d D U P A 1
O4 O -0.0013(4) 0.2191(4) 0.6253(3) 0.0337(13) Uani 0.844(9) 1 d D U P A 1
O5 O 0.0473(5) 0.3136(5) 0.5136(3) 0.0353(14) Uani 0.844(9) 1 d D U P A 1
O6 O 0.0838(5) 0.1106(4) 0.5308(3) 0.0495(16) Uani 0.844(9) 1 d D U P A 1
C37A C 0.237(3) 0.266(3) 0.6104(18) 0.082(6) Uani 0.156(9) 1 d D U P A 2
F4A F 0.314(3) 0.325(3) 0.575(2) 0.088(7) Uani 0.156(9) 1 d D U P A 2
F5A F 0.190(3) 0.324(3) 0.666(2) 0.089(7) Uani 0.156(9) 1 d D U P A 2
F6A F 0.287(4) 0.180(3) 0.642(3) 0.085(8) Uani 0.156(9) 1 d D U P A 2
S2A S 0.115(2) 0.2289(16) 0.5495(13) 0.078(6) Uani 0.156(9) 1 d D U P A 2
O4A O 0.032(4) 0.198(3) 0.606(2) 0.081(7) Uani 0.156(9) 1 d D U P A 2
O5A O 0.081(4) 0.338(3) 0.520(3) 0.078(8) Uani 0.156(9) 1 d D U P A 2
O6A O 0.155(4) 0.153(3) 0.498(2) 0.089(8) Uani 0.156(9) 1 d D U P A 2
O2 O 0.7520(4) 0.7865(4) 0.0292(2) 0.0575(16) Uani 1 1 d . . . . .
F2 F 0.6179(3) 0.7356(3) 0.20631(18) 0.0514(10) Uani 1 1 d . . . . .
N2 N 0.3727(3) 0.4321(3) 0.4217(2) 0.0207(9) Uani 1 1 d . . . . .
C2 C 0.5587(4) 0.3923(4) 0.3048(3) 0.0211(10) Uani 1 1 d . . . . .
N4 N 0.0412(3) 0.4358(3) 0.2767(2) 0.0142(8) Uani 1 1 d . . . . .
C4 C 0.7056(4) 0.2463(6) 0.3094(3) 0.0313(12) Uani 1 1 d . . . . .
N5 N 0.0346(3) 0.4189(3) 0.16043(19) 0.0130(7) Uani 1 1 d . . . . .
C5 C 0.6358(4) 0.1799(5) 0.3521(3) 0.0263(11) Uani 1 1 d . . . . .
H5 H 0.6635 0.1082 0.3687 0.032 Uiso 1 1 calc R U . . .
N7 N 0.0584(3) 0.0862(3) 0.0379(2) 0.0159(8) Uani 1 1 d . . . . .
C7 C 0.8241(5) 0.2055(6) 0.2903(4) 0.0534(18) Uani 1 1 d . . . . .
H7A H 0.8776 0.2113 0.3335 0.080 Uiso 1 1 calc R U . . .
H7B H 0.8530 0.2521 0.2507 0.080 Uiso 1 1 calc R U . . .
H7C H 0.8191 0.1265 0.2744 0.080 Uiso 1 1 calc R U . . .
N8 N 0.1191(3) 0.0876(3) 0.10215(19) 0.0110(7) Uani 1 1 d . . . . .
C8 C 0.4511(5) 0.1451(4) 0.4187(3) 0.0272(11) Uani 1 1 d . . . . .
H8A H 0.4503 0.1784 0.4679 0.041 Uiso 1 1 calc R U . . .
H8B H 0.4827 0.0683 0.4222 0.041 Uiso 1 1 calc R U . . .
H8C H 0.3717 0.1425 0.3971 0.041 Uiso 1 1 calc R U . . .
N9 N 0.3454(3) 0.1335(3) 0.2365(2) 0.0155(8) Uani 1 1 d . . . . .
C9 C 0.5188(5) 0.5088(5) 0.2826(3) 0.0317(13) Uani 1 1 d . . . . .
H9A H 0.5296 0.5603 0.3245 0.048 Uiso 1 1 calc R U . . .
H9B H 0.4363 0.5064 0.2668 0.048 Uiso 1 1 calc R U . . .
H9C H 0.5643 0.5357 0.2422 0.048 Uiso 1 1 calc R U . . .
N6 N 0.0321(3) 0.1944(3) 0.02714(19) 0.0151(8) Uani 1 1 d . . . . .
C6 C 0.5258(4) 0.2160(4) 0.3713(3) 0.0209(11) Uani 1 1 d . . . . .
C10 C 0.2225(5) 0.5369(5) 0.4773(3) 0.0287(12) Uani 1 1 d . . . . .
H10A H 0.1698 0.4980 0.5096 0.043 Uiso 1 1 calc R U . . .
H10B H 0.1817 0.6004 0.4532 0.043 Uiso 1 1 calc R U . . .
H10C H 0.2901 0.5652 0.5063 0.043 Uiso 1 1 calc R U . . .
N10 N 0.3137(3) 0.3557(3) 0.1657(2) 0.0142(8) Uani 1 1 d . . . . .
N12 N 0.7793(5) 0.3070(5) 0.0858(3) 0.0462(13) Uani 1 1 d . . . . .
C12 C 0.1982(4) 0.4081(4) 0.3666(2) 0.0157(9) Uani 1 1 d . . . . .
N13 N 0.6371(8) 0.3124(7) 0.6008(5) 0.103(3) Uani 1 1 d . . . . .
C13 C 0.0698(4) 0.4210(4) 0.3547(3) 0.0177(11) Uani 1 1 d . . . . .
H13A H 0.0301 0.3530 0.3728 0.021 Uiso 1 1 calc R U . . .
H13B H 0.0429 0.4873 0.3822 0.021 Uiso 1 1 calc R U . . .
C11 C 0.2731(4) 0.3443(4) 0.3250(2) 0.0136(9) Uani 1 1 d . . . . .
N11 N 0.1278(3) 0.1539(3) 0.2940(2) 0.0147(8) Uani 1 1 d . . . . .
C14 C -0.0428(4) 0.5109(4) 0.2490(3) 0.0187(10) Uani 1 1 d . . . . .
H14 H -0.0885 0.5605 0.2766 0.022 Uiso 1 1 calc R U . . .
C17 C 0.0571(4) 0.3849(4) 0.0853(2) 0.0157(9) Uani 1 1 d . . . . .
H17A H 0.1273 0.4240 0.0690 0.019 Uiso 1 1 calc R U . . .
H17B H -0.0094 0.4066 0.0520 0.019 Uiso 1 1 calc R U . . .
C16 C 0.0899(4) 0.3769(4) 0.2220(2) 0.0123(9) Uani 1 1 d . . . . .
C15 C -0.0468(4) 0.5001(4) 0.1770(3) 0.0168(11) Uani 1 1 d . . . . .
H15 H -0.0962 0.5404 0.1429 0.020 Uiso 1 1 calc R U . . .
C27 C 0.2454(5) -0.3375(4) 0.2295(4) 0.0423(15) Uani 1 1 d . . . . .
H27A H 0.3123 -0.3259 0.2638 0.063 Uiso 1 1 calc R U . . .
H27B H 0.2658 -0.3921 0.1918 0.063 Uiso 1 1 calc R U . . .
H27C H 0.1798 -0.3667 0.2561 0.063 Uiso 1 1 calc R U . . .
C26 C 0.2575(4) -0.0677(4) 0.1151(2) 0.0168(9) Uani 1 1 d . . . . .
C25 C 0.2855(4) -0.1735(4) 0.1462(3) 0.0223(10) Uani 1 1 d . . . . .
H25 H 0.3560 -0.2094 0.1346 0.027 Uiso 1 1 calc R U . . .
C24 C 0.2117(4) -0.2263(4) 0.1936(3) 0.0226(11) Uani 1 1 d . . . . .
C23 C 0.1058(4) -0.1770(4) 0.2074(2) 0.0210(10) Uani 1 1 d . . . . .
H23 H 0.0549 -0.2143 0.2389 0.025 Uiso 1 1 calc R U . . .
C22 C 0.0725(4) -0.0744(4) 0.1762(2) 0.0152(9) Uani 1 1 d . . . . .
C21 C 0.1518(4) -0.0210(3) 0.1326(2) 0.0129(9) Uani 1 1 d . . . . .
C20 C -0.0308(4) 0.2272(4) -0.0407(2) 0.0220(11) Uani 1 1 d . . . . .
H20A H -0.0981 0.2735 -0.0292 0.033 Uiso 1 1 calc R U . . .
H20B H -0.0573 0.1593 -0.0673 0.033 Uiso 1 1 calc R U . . .
H20C H 0.0208 0.2708 -0.0712 0.033 Uiso 1 1 calc R U . . .
C19 C 0.1346(4) 0.1930(3) 0.1339(2) 0.0115(9) Uani 1 1 d . . . . .
C18 C 0.0747(3) 0.2598(5) 0.08243(19) 0.0123(7) Uani 1 1 d . . . . .
C28 C -0.0463(4) -0.0255(4) 0.1849(3) 0.0219(12) Uani 1 1 d . . . . .
H28A H -0.0819 -0.0613 0.2267 0.033 Uiso 1 1 calc R U . . .
H28B H -0.0948 -0.0395 0.1402 0.033 Uiso 1 1 calc R U . . .
H28C H -0.0398 0.0561 0.1933 0.033 Uiso 1 1 calc R U . . .
C29 C 0.3360(4) -0.0091(4) 0.0642(3) 0.0232(11) Uani 1 1 d . . . . .
H29A H 0.3419 0.0711 0.0772 0.035 Uiso 1 1 calc R U . . .
H29B H 0.3042 -0.0165 0.0137 0.035 Uiso 1 1 calc R U . . .
H29C H 0.4134 -0.0437 0.0683 0.035 Uiso 1 1 calc R U . . .
C30 C 0.4078(4) 0.0596(4) 0.2430(2) 0.0173(10) Uani 1 1 d . . . . .
C31 C 0.4893(4) -0.0351(5) 0.2509(3) 0.0265(11) Uani 1 1 d . . . . .
H31A H 0.5579 -0.0115 0.2808 0.040 Uiso 1 1 calc R U . . .
H31B H 0.5130 -0.0587 0.2024 0.040 Uiso 1 1 calc R U . . .
H31C H 0.4515 -0.0986 0.2747 0.040 Uiso 1 1 calc R U . . .
C32 C 0.3683(4) 0.4100(4) 0.1284(3) 0.0208(10) Uani 1 1 d . . . . .
C33 C 0.4351(5) 0.4820(5) 0.0814(3) 0.0375(14) Uani 1 1 d . . . . .
H33A H 0.4420 0.5577 0.1029 0.056 Uiso 1 1 calc R U . . .
H33B H 0.3955 0.4870 0.0328 0.056 Uiso 1 1 calc R U . . .
H33C H 0.5128 0.4498 0.0768 0.056 Uiso 1 1 calc R U . . .
C34 C 0.0915(4) 0.0852(4) 0.3306(3) 0.0164(11) Uani 1 1 d . . . . .
C35 C 0.0430(5) -0.0031(5) 0.3747(3) 0.0298(12) Uani 1 1 d . . . . .
H35A H 0.0553 0.0158 0.4267 0.045 Uiso 1 1 calc R U . . .
H35B H 0.0814 -0.0750 0.3647 0.045 Uiso 1 1 calc R U . . .
H35C H -0.0405 -0.0099 0.3625 0.045 Uiso 1 1 calc R U . . .
C36 C 0.6943(5) 0.7209(4) 0.1555(3) 0.0292(12) Uani 1 1 d . . . . .
C38 C 0.6986(4) 0.2559(7) 0.0957(2) 0.0310(10) Uani 1 1 d . . . . .
C40 C 0.6791(7) 0.3489(6) 0.5514(4) 0.0536(17) Uani 1 1 d . . . . .
C41 C 0.7290(7) 0.4006(7) 0.4907(4) 0.065(2) Uani 1 1 d . . . . .
H41A H 0.8032 0.3639 0.4815 0.078 Uiso 1 1 calc R U . . .
H41B H 0.7423 0.4810 0.5011 0.078 Uiso 1 1 calc R U . . .
H41C H 0.6761 0.3929 0.4473 0.078 Uiso 1 1 calc R U . . .
C39 C 0.5934(5) 0.1922(5) 0.1087(3) 0.0365(13) Uani 1 1 d . . . . .
H39A H 0.5628 0.2154 0.1556 0.055 Uiso 1 1 calc R U . . .
H39B H 0.6115 0.1112 0.1103 0.055 Uiso 1 1 calc R U . . .
H39C H 0.5351 0.2070 0.0691 0.055 Uiso 1 1 calc R U . . .

loop_
_atom_site_aniso_label
_atom_site_aniso_U_11
_atom_site_aniso_U_22
_atom_site_aniso_U_33
_atom_site_aniso_U_23
_atom_site_aniso_U_13
_atom_site_aniso_U_12
Ru1 0.00993(15) 0.00681(14) 0.01370(16) -0.00054(16) 0.00214(10) 0.00007(16)
F1 0.0429(17) 0.031(2) 0.060(2) 0.0093(18) -0.0198(15) -0.0059(17)
O1 0.053(3) 0.020(2) 0.049(3) 0.0056(18) 0.009(2) 0.0059(18)
S1 0.0234(7) 0.0308(7) 0.0268(7) 0.0009(5) 0.0069(5) 0.0053(5)
N1 0.0129(19) 0.015(2) 0.020(2) -0.0025(15) 0.0024(15) -0.0013(15)
C1 0.011(2) 0.020(3) 0.016(2) -0.0025(19) -0.0016(18) -0.0009(18)
N3 0.016(2) 0.020(2) 0.018(2) -0.0049(16) 0.0016(15) -0.0011(16)
C3 0.016(2) 0.037(3) 0.033(3) -0.004(2) 0.005(2) -0.009(2)
O3 0.033(2) 0.050(2) 0.065(3) -0.001(3) -0.0122(17) 0.004(3)
F3 0.0292(18) 0.0126(16) 0.089(3) -0.0002(16) 0.0069(17) 0.0020(13)
C37 0.033(2) 0.035(3) 0.028(3) 0.004(3) 0.0063(19) 0.005(3)
F4 0.034(2) 0.084(4) 0.066(3) 0.012(3) 0.0274(18) 0.008(3)
F5 0.045(3) 0.039(2) 0.061(3) -0.005(2) -0.009(2) -0.008(2)
F6 0.042(3) 0.052(3) 0.053(3) 0.016(2) -0.007(3) 0.012(3)
S2 0.0329(12) 0.0181(9) 0.0238(10) -0.0023(6) 0.0057(8) 0.0016(8)
O4 0.038(3) 0.030(3) 0.035(3) 0.0076(18) 0.017(2) 0.004(2)
O5 0.042(3) 0.042(3) 0.023(2) 0.013(2) 0.006(2) 0.004(2)
O6 0.065(4) 0.029(3) 0.054(3) -0.020(2) 0.003(3) 0.005(2)
C37A 0.084(12) 0.047(9) 0.117(12) -0.001(7) 0.010(9) 0.032(8)
F4A 0.078(13) 0.062(13) 0.123(15) 0.007(10) 0.002(10) 0.026(9)
F5A 0.084(15) 0.066(13) 0.117(14) -0.008(10) 0.002(10) 0.043(10)
F6A 0.075(15) 0.058(12) 0.125(15) 0.006(9) 0.016(11) 0.037(10)
S2A 0.084(12) 0.037(8) 0.115(11) 0.000(6) 0.013(8) 0.027(7)
O4A 0.087(13) 0.040(13) 0.117(15) 0.010(10) 0.013(11) 0.031(10)
O5A 0.088(16) 0.036(10) 0.109(15) 0.003(9) 0.010(11) 0.021(10)
O6A 0.097(16) 0.052(12) 0.119(14) -0.010(9) 0.007(11) 0.039(11)
O2 0.049(3) 0.081(4) 0.045(2) 0.013(2) 0.030(2) 0.022(3)
F2 0.072(2) 0.033(2) 0.052(2) 0.0207(15) 0.0375(17) 0.0179(17)
N2 0.017(2) 0.025(2) 0.020(2) -0.0081(17) 0.0012(16) -0.0003(17)
C2 0.014(2) 0.024(3) 0.025(3) -0.002(2) -0.0011(19) -0.0022(19)
N4 0.0128(19) 0.0090(19) 0.021(2) -0.0038(14) 0.0029(15) 0.0020(14)
C4 0.015(2) 0.040(4) 0.039(3) -0.013(3) 0.0008(19) 0.006(3)
N5 0.0143(19) 0.0076(18) 0.0174(19) 0.0012(14) 0.0018(14) 0.0020(14)
C5 0.020(3) 0.025(3) 0.033(3) -0.005(2) -0.006(2) 0.005(2)
N7 0.021(2) 0.0088(19) 0.017(2) 0.0007(15) -0.0015(16) 0.0028(15)
C7 0.025(3) 0.058(4) 0.078(5) -0.021(4) 0.009(3) 0.007(3)
N8 0.0125(18) 0.0066(17) 0.0137(19) -0.0004(14) -0.0002(15) -0.0004(14)
C8 0.034(3) 0.023(3) 0.025(3) 0.008(2) -0.001(2) 0.001(2)
N9 0.013(2) 0.015(2) 0.019(2) -0.0041(15) 0.0014(15) -0.0016(16)
C9 0.029(3) 0.025(3) 0.042(3) 0.009(2) 0.000(3) -0.008(2)
N6 0.0164(19) 0.013(2) 0.0154(19) -0.0002(15) -0.0007(15) 0.0014(15)
C6 0.019(2) 0.025(2) 0.019(3) -0.0029(19) -0.0012(19) 0.0015(19)
C10 0.025(3) 0.034(3) 0.027(3) -0.016(2) 0.002(2) 0.002(2)
N10 0.0139(19) 0.0113(19) 0.018(2) -0.0051(15) 0.0028(16) 0.0000(15)
N12 0.037(3) 0.054(3) 0.048(3) -0.006(2) 0.007(2) -0.008(3)
C12 0.019(2) 0.012(2) 0.016(2) -0.0021(17) 0.0004(18) -0.0026(17)
N13 0.125(7) 0.095(7) 0.092(6) 0.016(5) 0.042(5) 0.029(5)
C13 0.015(2) 0.021(3) 0.018(3) -0.0024(19) 0.0043(19) 0.0001(19)
C11 0.013(2) 0.013(2) 0.016(2) 0.0014(17) 0.0045(18) 0.0002(17)
N11 0.0102(19) 0.018(2) 0.016(2) -0.0033(16) -0.0021(15) 0.0054(15)
C14 0.014(2) 0.011(2) 0.031(3) -0.0025(19) 0.001(2) 0.0048(17)
C17 0.020(2) 0.011(2) 0.015(2) 0.0031(17) 0.0015(19) 0.0019(18)
C16 0.012(2) 0.011(2) 0.014(2) -0.0014(16) 0.0030(17) -0.0044(16)
C15 0.012(2) 0.011(3) 0.028(3) 0.002(2) 0.001(2) 0.0049(18)
C27 0.042(3) 0.013(3) 0.071(4) 0.009(3) -0.010(3) 0.003(2)
C26 0.020(2) 0.013(2) 0.017(2) -0.0062(17) -0.0004(18) 0.0014(18)
C25 0.021(2) 0.013(2) 0.032(3) -0.0059(19) -0.006(2) 0.0062(18)
C24 0.030(2) 0.009(3) 0.028(2) -0.001(2) -0.0084(19) 0.002(2)
C23 0.028(3) 0.014(3) 0.021(2) 0.0006(19) -0.001(2) -0.007(2)
C22 0.019(2) 0.012(2) 0.014(2) -0.0027(17) 0.0006(17) -0.0022(17)
C21 0.017(2) 0.006(2) 0.016(2) -0.0011(16) -0.0030(17) 0.0009(16)
C20 0.031(3) 0.020(3) 0.015(2) 0.0007(16) -0.0056(19) 0.0044(18)
C19 0.010(2) 0.007(2) 0.017(2) 0.0006(16) 0.0064(17) -0.0010(16)
C18 0.0088(17) 0.0106(18) 0.0179(18) 0.001(2) 0.0034(14) 0.001(2)
C28 0.021(3) 0.016(3) 0.029(3) -0.004(2) 0.005(2) -0.004(2)
C29 0.018(3) 0.023(3) 0.029(3) -0.003(2) 0.004(2) 0.002(2)
C30 0.017(2) 0.017(2) 0.018(2) -0.0020(18) 0.0028(18) 0.0015(19)
C31 0.022(3) 0.021(3) 0.036(3) -0.004(2) -0.005(2) 0.011(2)
C32 0.022(3) 0.020(3) 0.021(3) -0.005(2) 0.006(2) -0.004(2)
C33 0.048(4) 0.032(3) 0.034(3) -0.004(2) 0.020(3) -0.021(3)
C34 0.016(2) 0.016(2) 0.018(3) 0.004(2) 0.004(2) -0.0035(19)
C35 0.037(3) 0.026(3) 0.026(3) 0.008(2) 0.002(2) -0.012(2)
C36 0.028(3) 0.014(2) 0.046(3) 0.004(2) 0.008(2) 0.0027(19)
C38 0.030(3) 0.032(3) 0.032(3) -0.003(3) 0.0035(19) 0.000(3)
C40 0.058(4) 0.054(4) 0.049(4) 0.004(3) 0.001(3) 0.007(4)
C41 0.077(5) 0.062(5) 0.055(5) -0.016(4) 0.005(4) -0.033(4)
C39 0.032(3) 0.027(3) 0.051(4) 0.003(3) 0.003(3) -0.004(2)

loop_
_atom_type_symbol
_atom_type_description
_atom_type_scat_dispersion_real
_atom_type_scat_dispersion_imag
_atom_type_scat_source
C C 0.0033 0.0016 ' International Tables Vol C Tables 4.2.6.8 and 6.1.1.4'
H H 0.0000 0.0000 ' International Tables Vol C Tables 4.2.6.8 and 6.1.1.4'
F F 0.0171 0.0103 ' International Tables Vol C Tables 4.2.6.8 and 6.1.1.4'
N N 0.0061 0.0033 ' International Tables Vol C Tables 4.2.6.8 and 6.1.1.4'
O O 0.0106 0.0060 ' International Tables Vol C Tables 4.2.6.8 and 6.1.1.4'
Ru Ru -1.2594 0.8363 ' International Tables Vol C Tables 4.2.6.8 and 6.1.1.4'
S S 0.1246 0.1234 ' International Tables Vol C Tables 4.2.6.8 and 6.1.1.4'

loop_
_geom_angle_atom_site_label_1
_geom_angle_atom_site_label_2
_geom_angle_atom_site_label_3
_geom_angle
C16 Ru1 N11 94.96(15)
C16 Ru1 N10 89.19(16)
N11 Ru1 N10 175.84(15)
C16 Ru1 C19 84.78(16)
N11 Ru1 C19 92.46(15)
N10 Ru1 C19 88.20(15)
C16 Ru1 C11 85.32(17)
N11 Ru1 C11 87.61(15)
N10 Ru1 C11 92.46(15)
C19 Ru1 C11 170.07(16)
C16 Ru1 N9 179.10(17)
N11 Ru1 N9 84.68(14)
N10 Ru1 N9 91.18(14)
C19 Ru1 N9 94.41(15)
C11 Ru1 N9 95.49(15)
O2 S1 O1 115.3(3)
O2 S1 O3 116.2(3)
O1 S1 O3 113.9(3)
O2 S1 C36 103.6(3)
O1 S1 C36 103.2(2)
O3 S1 C36 102.1(3)
N2 N1 C11 116.0(4)
N2 N1 C1 115.8(4)
C11 N1 C1 128.2(4)
C2 C1 C6 123.3(4)
C2 C1 N1 117.7(4)
C6 C1 N1 119.0(4)
N2 N3 C12 112.7(4)
N2 N3 C10 118.4(4)
C12 N3 C10 128.8(4)
C2 C3 C4 121.1(5)
C2 C3 H3 119.4
C4 C3 H3 119.4
F6 C37 F4 106.8(6)
F6 C37 F5 108.1(5)
F4 C37 F5 106.1(7)
F6 C37 S2 112.1(5)
F4 C37 S2 110.8(4)
F5 C37 S2 112.6(5)
O6 S2 O5 117.5(4)
O6 S2 O4 112.9(3)
O5 S2 O4 114.0(3)
O6 S2 C37 103.0(4)
O5 S2 C37 104.2(3)
O4 S2 C37 103.0(3)
F6A C37A F4A 109(3)
F6A C37A F5A 104(3)
F4A C37A F5A 113(3)
F6A C37A S2A 114(3)
F4A C37A S2A 111(2)
F5A C37A S2A 105(2)
O6A S2A O5A 115(3)
O6A S2A O4A 124(3)
O5A S2A O4A 108(2)
O6A S2A C37A 107(2)
O5A S2A C37A 101(2)
O4A S2A C37A 98(2)
N3 N2 N1 102.0(3)
C3 C2 C1 118.0(5)
C3 C2 C9 120.9(5)
C1 C2 C9 121.1(4)
C16 N4 C14 111.3(4)
C16 N4 C13 125.0(4)
C14 N4 C13 123.6(4)
C5 C4 C3 119.4(4)
C5 C4 C7 120.3(6)
C3 C4 C7 120.3(5)
C16 N5 C15 111.6(4)
C16 N5 C17 125.3(4)
C15 N5 C17 123.1(4)
C4 C5 C6 121.5(5)
C4 C5 H5 119.2
C6 C5 H5 119.2
N6 N7 N8 102.9(3)
C4 C7 H7A 109.5
C4 C7 H7B 109.5
H7A C7 H7B 109.5
C4 C7 H7C 109.5
H7A C7 H7C 109.5
H7B C7 H7C 109.5
N7 N8 C19 115.5(3)
N7 N8 C21 116.3(3)
C19 N8 C21 127.9(3)
C6 C8 H8A 109.5
C6 C8 H8B 109.5
H8A C8 H8B 109.5
C6 C8 H8C 109.5
H8A C8 H8C 109.5
H8B C8 H8C 109.5
C30 N9 Ru1 173.6(4)
C2 C9 H9A 109.5
C2 C9 H9B 109.5
H9A C9 H9B 109.5
C2 C9 H9C 109.5
H9A C9 H9C 109.5
H9B C9 H9C 109.5
N7 N6 C18 111.8(4)
N7 N6 C20 118.9(3)
C18 N6 C20 129.3(4)
C1 C6 C5 116.7(5)
C1 C6 C8 121.7(4)
C5 C6 C8 121.6(5)
N3 C10 H10A 109.5
N3 C10 H10B 109.5
H10A C10 H10B 109.5
N3 C10 H10C 109.5
H10A C10 H10C 109.5
H10B C10 H10C 109.5
C32 N10 Ru1 178.8(4)
N3 C12 C11 108.6(4)
N3 C12 C13 123.9(4)
C11 C12 C13 127.5(4)
N4 C13 C12 109.4(4)
N4 C13 H13A 109.8
C12 C13 H13A 109.8
N4 C13 H13B 109.8
C12 C13 H13B 109.8
H13A C13 H13B 108.2
N1 C11 C12 100.7(4)
N1 C11 Ru1 136.9(3)
C12 C11 Ru1 122.4(3)
C34 N11 Ru1 170.4(4)
C15 C14 N4 107.0(4)
C15 C14 H14 126.5
N4 C14 H14 126.5
N5 C17 C18 109.6(3)
N5 C17 H17A 109.8
C18 C17 H17A 109.8
N5 C17 H17B 109.8
C18 C17 H17B 109.8
H17A C17 H17B 108.2
N4 C16 N5 103.1(4)
N4 C16 Ru1 128.8(3)
N5 C16 Ru1 128.1(3)
C14 C15 N5 107.0(4)
C14 C15 H15 126.5
N5 C15 H15 126.5
C24 C27 H27A 109.5
C24 C27 H27B 109.5
H27A C27 H27B 109.5
C24 C27 H27C 109.5
H27A C27 H27C 109.5
H27B C27 H27C 109.5
C21 C26 C25 116.7(4)
C21 C26 C29 121.4(4)
C25 C26 C29 121.9(4)
C24 C25 C26 121.1(4)
C24 C25 H25 119.5
C26 C25 H25 119.5
C23 C24 C25 119.6(4)
C23 C24 C27 119.8(5)
C25 C24 C27 120.7(4)
C24 C23 C22 121.5(4)
C24 C23 H23 119.3
C22 C23 H23 119.3
C23 C22 C21 117.1(4)
C23 C22 C28 122.0(4)
C21 C22 C28 120.8(4)
C26 C21 C22 123.9(4)
C26 C21 N8 118.8(4)
C22 C21 N8 117.3(4)
N6 C20 H20A 109.5
N6 C20 H20B 109.5
H20A C20 H20B 109.5
N6 C20 H20C 109.5
H20A C20 H20C 109.5
H20B C20 H20C 109.5
N8 C19 C18 100.3(4)
N8 C19 Ru1 136.8(3)
C18 C19 Ru1 122.9(3)
N6 C18 C19 109.4(5)
N6 C18 C17 123.4(4)
C19 C18 C17 127.2(4)
C22 C28 H28A 109.5
C22 C28 H28B 109.5
H28A C28 H28B 109.5
C22 C28 H28C 109.5
H28A C28 H28C 109.5
H28B C28 H28C 109.5
C26 C29 H29A 109.5
C26 C29 H29B 109.5
H29A C29 H29B 109.5
C26 C29 H29C 109.5
H29A C29 H29C 109.5
H29B C29 H29C 109.5
N9 C30 C31 179.4(5)
C30 C31 H31A 109.5
C30 C31 H31B 109.5
H31A C31 H31B 109.5
C30 C31 H31C 109.5
H31A C31 H31C 109.5
H31B C31 H31C 109.5
N10 C32 C33 178.1(5)
C32 C33 H33A 109.5
C32 C33 H33B 109.5
H33A C33 H33B 109.5
C32 C33 H33C 109.5
H33A C33 H33C 109.5
H33B C33 H33C 109.5
N11 C34 C35 177.9(5)
C34 C35 H35A 109.5
C34 C35 H35B 109.5
H35A C35 H35B 109.5
C34 C35 H35C 109.5
H35A C35 H35C 109.5
H35B C35 H35C 109.5
F2 C36 F1 108.5(5)
F2 C36 F3 107.2(4)
F1 C36 F3 106.2(4)
F2 C36 S1 111.1(3)
F1 C36 S1 112.3(4)
F3 C36 S1 111.3(4)
N12 C38 C39 178.8(7)
N13 C40 C41 176.7(9)
C40 C41 H41A 109.5
C40 C41 H41B 109.5
H41A C41 H41B 109.5
C40 C41 H41C 109.5
H41A C41 H41C 109.5
H41B C41 H41C 109.5
C38 C39 H39A 109.5
C38 C39 H39B 109.5
H39A C39 H39B 109.5
C38 C39 H39C 109.5
H39A C39 H39C 109.5
H39B C39 H39C 109.5

loop_
_geom_bond_atom_site_label_1
_geom_bond_atom_site_label_2
_geom_bond_distance
Ru1 C16 2.015(4)
Ru1 N11 2.015(4)
Ru1 N10 2.019(4)
Ru1 C19 2.092(4)
Ru1 C11 2.095(4)
Ru1 N9 2.102(4)
F1 C36 1.326(6)
O1 S1 1.436(4)
S1 O2 1.423(4)
S1 O3 1.439(4)
S1 C36 1.812(5)
N1 N2 1.356(5)
N1 C11 1.365(6)
N1 C1 1.438(6)
C1 C2 1.390(7)
C1 C6 1.396(6)
N3 N2 1.322(5)
N3 C12 1.348(6)
N3 C10 1.464(6)
C3 C2 1.382(7)
C3 C4 1.393(9)
C3 H3 0.9500
F3 C36 1.350(6)
C37 F6 1.321(8)
C37 F4 1.346(6)
C37 F5 1.350(9)
C37 S2 1.804(6)
S2 O6 1.435(5)
S2 O5 1.437(5)
S2 O4 1.443(4)
C37A F6A 1.30(3)
C37A F4A 1.32(3)
C37A F5A 1.35(3)
C37A S2A 1.81(2)
S2A O6A 1.40(2)
S2A O5A 1.44(2)
S2A O4A 1.49(2)
F2 C36 1.320(6)
C2 C9 1.502(7)
N4 C16 1.360(5)
N4 C14 1.391(6)
N4 C13 1.457(6)
C4 C5 1.391(8)
C4 C7 1.505(7)
N5 C16 1.360(5)
N5 C15 1.386(6)
N5 C17 1.464(5)
C5 C6 1.398(7)
C5 H5 0.9500
N7 N6 1.327(5)
N7 N8 1.338(5)
C7 H7A 0.9800
C7 H7B 0.9800
C7 H7C 0.9800
N8 C19 1.382(5)
N8 C21 1.443(5)
C8 C6 1.505(7)
C8 H8A 0.9800
C8 H8B 0.9800
C8 H8C 0.9800
N9 C30 1.134(6)
C9 H9A 0.9800
C9 H9B 0.9800
C9 H9C 0.9800
N6 C18 1.346(6)
N6 C20 1.458(6)
C10 H10A 0.9800
C10 H10B 0.9800
C10 H10C 0.9800
N10 C32 1.146(6)
N12 C38 1.131(7)
C12 C11 1.398(6)
C12 C13 1.493(6)
N13 C40 1.129(9)
C13 H13A 0.9900
C13 H13B 0.9900
N11 C34 1.144(6)
C14 C15 1.320(7)
C14 H14 0.9500
C17 C18 1.494(7)
C17 H17A 0.9900
C17 H17B 0.9900
C15 H15 0.9500
C27 C24 1.512(7)
C27 H27A 0.9800
C27 H27B 0.9800
C27 H27C 0.9800
C26 C21 1.388(6)
C26 C25 1.405(6)
C26 C29 1.498(6)
C25 C24 1.390(7)
C25 H25 0.9500
C24 C23 1.386(7)
C23 C22 1.387(6)
C23 H23 0.9500
C22 C21 1.391(6)
C22 C28 1.501(7)
C20 H20A 0.9800
C20 H20B 0.9800
C20 H20C 0.9800
C19 C18 1.387(6)
C28 H28A 0.9800
C28 H28B 0.9800
C28 H28C 0.9800
C29 H29A 0.9800
C29 H29B 0.9800
C29 H29C 0.9800
C30 C31 1.465(6)
C31 H31A 0.9800
C31 H31B 0.9800
C31 H31C 0.9800
C32 C33 1.455(7)
C33 H33A 0.9800
C33 H33B 0.9800
C33 H33C 0.9800
C34 C35 1.447(6)
C35 H35A 0.9800
C35 H35B 0.9800
C35 H35C 0.9800
C38 C39 1.456(8)
C40 C41 1.413(10)
C41 H41A 0.9800
C41 H41B 0.9800
C41 H41C 0.9800
C39 H39A 0.9800
C39 H39B 0.9800
C39 H39C 0.9800

loop_
_geom_torsion_atom_site_label_1
_geom_torsion_atom_site_label_2
_geom_torsion_atom_site_label_3
_geom_torsion_atom_site_label_4
_geom_torsion
N2 N1 C1 C2 -83.1(5)
C11 N1 C1 C2 93.5(6)
N2 N1 C1 C6 96.5(5)
C11 N1 C1 C6 -86.9(6)
F6 C37 S2 O6 -54.7(6)
F4 C37 S2 O6 64.5(7)
F5 C37 S2 O6 -176.9(5)
F6 C37 S2 O5 -177.9(5)
F4 C37 S2 O5 -58.7(7)
F5 C37 S2 O5 59.9(5)
F6 C37 S2 O4 62.8(6)
F4 C37 S2 O4 -177.9(6)
F5 C37 S2 O4 -59.3(5)
F6A C37A S2A O6A -57(4)
F4A C37A S2A O6A 67(3)
F5A C37A S2A O6A -170(3)
F6A C37A S2A O5A -177(3)
F4A C37A S2A O5A -54(3)
F5A C37A S2A O5A 69(3)
F6A C37A S2A O4A 73(3)
F4A C37A S2A O4A -164(3)
F5A C37A S2A O4A -41(3)
C12 N3 N2 N1 -0.1(5)
C10 N3 N2 N1 -177.6(4)
C11 N1 N2 N3 0.8(5)
C1 N1 N2 N3 177.8(4)
C4 C3 C2 C1 -0.6(7)
C4 C3 C2 C9 177.7(5)
C6 C1 C2 C3 2.2(7)
N1 C1 C2 C3 -178.3(4)
C6 C1 C2 C9 -176.2(4)
N1 C1 C2 C9 3.4(7)
C2 C3 C4 C5 -1.2(8)
C2 C3 C4 C7 -178.8(5)
C3 C4 C5 C6 1.7(7)
C7 C4 C5 C6 179.3(5)
N6 N7 N8 C19 -0.5(5)
N6 N7 N8 C21 174.5(3)
N8 N7 N6 C18 0.0(4)
N8 N7 N6 C20 177.2(4)
C2 C1 C6 C5 -1.7(6)
N1 C1 C6 C5 178.7(4)
C2 C1 C6 C8 176.9(5)
N1 C1 C6 C8 -2.7(6)
C4 C5 C6 C1 -0.3(7)
C4 C5 C6 C8 -178.9(5)
N2 N3 C12 C11 -0.6(5)
C10 N3 C12 C11 176.6(5)
N2 N3 C12 C13 178.8(4)
C10 N3 C12 C13 -3.9(8)
C16 N4 C13 C12 41.9(6)
C14 N4 C13 C12 -140.0(4)
N3 C12 C13 N4 138.1(4)
C11 C12 C13 N4 -42.6(6)
N2 N1 C11 C12 -1.2(5)
C1 N1 C11 C12 -177.7(4)
N2 N1 C11 Ru1 175.9(3)
C1 N1 C11 Ru1 -0.7(8)
N3 C12 C11 N1 1.0(5)
C13 C12 C11 N1 -178.4(4)
N3 C12 C11 Ru1 -176.6(3)
C13 C12 C11 Ru1 4.0(7)
C16 N4 C14 C15 -0.4(5)
C13 N4 C14 C15 -178.7(4)
C16 N5 C17 C18 40.5(6)
C15 N5 C17 C18 -140.0(4)
C14 N4 C16 N5 0.7(5)
C13 N4 C16 N5 179.1(4)
C14 N4 C16 Ru1 179.5(3)
C13 N4 C16 Ru1 -2.2(6)
C15 N5 C16 N4 -0.8(5)
C17 N5 C16 N4 178.7(4)
C15 N5 C16 Ru1 -179.6(3)
C17 N5 C16 Ru1 -0.1(6)
N4 C14 C15 N5 -0.2(5)
C16 N5 C15 C14 0.6(5)
C17 N5 C15 C14 -178.9(4)
C21 C26 C25 C24 -1.7(6)
C29 C26 C25 C24 179.7(4)
C26 C25 C24 C23 3.6(7)
C26 C25 C24 C27 -177.1(4)
C25 C24 C23 C22 -1.4(7)
C27 C24 C23 C22 179.2(4)
C24 C23 C22 C21 -2.4(7)
C24 C23 C22 C28 174.1(4)
C25 C26 C21 C22 -2.4(6)
C29 C26 C21 C22 176.2(4)
C25 C26 C21 N8 180.0(4)
C29 C26 C21 N8 -1.4(6)
C23 C22 C21 C26 4.4(6)
C28 C22 C21 C26 -172.1(4)
C23 C22 C21 N8 -177.9(4)
C28 C22 C21 N8 5.6(6)
N7 N8 C21 C26 90.5(5)
C19 N8 C21 C26 -95.2(5)
N7 N8 C21 C22 -87.3(5)
C19 N8 C21 C22 87.0(5)
N7 N8 C19 C18 0.8(4)
C21 N8 C19 C18 -173.6(4)
N7 N8 C19 Ru1 179.9(3)
C21 N8 C19 Ru1 5.5(7)
N7 N6 C18 C19 0.5(5)
C20 N6 C18 C19 -176.3(4)
N7 N6 C18 C17 -179.2(4)
C20 N6 C18 C17 4.0(6)
N8 C19 C18 N6 -0.7(4)
Ru1 C19 C18 N6 -180.0(3)
N8 C19 C18 C17 179.0(4)
Ru1 C19 C18 C17 -0.2(6)
N5 C17 C18 N6 139.9(4)
N5 C17 C18 C19 -39.8(5)
O2 S1 C36 F2 175.4(4)
O1 S1 C36 F2 54.9(4)
O3 S1 C36 F2 -63.5(4)
O2 S1 C36 F1 53.7(4)
O1 S1 C36 F1 -66.8(4)
O3 S1 C36 F1 174.8(4)
O2 S1 C36 F3 -65.2(4)
O1 S1 C36 F3 174.2(4)
O3 S1 C36 F3 55.8(4)
